data_7046640
loop_
_publ_author_name
'Brodsky, Casey N.'
'Passard, Guillaume'
'Ullman, Andrew M.'
'Jaramillo, David E.'
'Bloch, Eric D.'
'Huynh, Michael'
'Gygi, David'
'Costentin, Cyrille'
'Nocera, Daniel G.'

_publ_section_title
;
 Oxygen activation at a dicobalt centre of a dipyridylethane naphthyridine
 complex.
;
_journal_issue 34
_journal_name_full 'Dalton transactions (Cambridge, England : 2003)'
_journal_page_first 11903
_journal_page_last 11908
_journal_paper_doi 10.1039/c8dt01598h
_journal_volume 47
_journal_year 2018
_chemical_formula_moiety 'C34 H32 Co2 N7 O3, 4(C2 H3 N), 2(F6 P), F5.15 P, 0.86(F)'
_chemical_formula_sum 'C42 H44 Co2 F18 N11 O3 P3'
_chemical_formula_weight 1303.65
_space_group_crystal_system triclinic
_space_group_IT_number 2
_space_group_name_Hall '-P 1'
_space_group_name_H-M_alt 'P -1'
_symmetry_space_group_name_Hall '-P 1'
_symmetry_space_group_name_H-M 'P -1'
_atom_sites_solution_hydrogens mixed
_audit_creation_date 2016-02-27
_audit_creation_method
;
Olex2 1.2
(compiled 2015.01.26 svn.r3150 for OlexSys, GUI svn.r4998)
;
_audit_update_record
;
2018-04-21 deposited with the CCDC.
2018-06-12 downloaded from the CCDC.
;
_cell_angle_alpha 91.9880(10)
_cell_angle_beta 108.1370(10)
_cell_angle_gamma 101.0810(10)
_cell_formula_units_Z 2
_cell_length_a 12.5331(8)
_cell_length_b 13.0787(8)
_cell_length_c 16.5949(10)
_cell_measurement_reflns_used 12272
_cell_measurement_temperature 100(2)
_cell_measurement_theta_max 31.692
_cell_measurement_theta_min 1.595
_cell_volume 2523.8(3)
_computing_molecular_graphics 'Olex2 (Dolomanov et al., 2009)'
_computing_publication_material 'Olex2 (Dolomanov et al., 2009)'
_computing_structure_refinement 'XLMP (Sheldrick, 2008)'
_diffrn_ambient_temperature 100.01
_diffrn_measured_fraction_theta_full 1.000
_diffrn_measured_fraction_theta_max 0.938
_diffrn_measurement_device_type 'APEX II CCD'
_diffrn_radiation_type MoK\a
_diffrn_radiation_wavelength 0.71073
_diffrn_reflns_av_R_equivalents 0.0332
_diffrn_reflns_av_unetI/netI 0.0352
_diffrn_reflns_Laue_measured_fraction_full 1.000
_diffrn_reflns_Laue_measured_fraction_max 0.938
_diffrn_reflns_limit_h_max 18
_diffrn_reflns_limit_h_min -18
_diffrn_reflns_limit_k_max 19
_diffrn_reflns_limit_k_min -18
_diffrn_reflns_limit_l_max 24
_diffrn_reflns_limit_l_min -24
_diffrn_reflns_number 61110
_diffrn_reflns_point_group_measured_fraction_full 1.000
_diffrn_reflns_point_group_measured_fraction_max 0.938
_diffrn_reflns_theta_full 25.242
_diffrn_reflns_theta_max 31.692
_diffrn_reflns_theta_min 1.595
_exptl_absorpt_coefficient_mu 0.872
_exptl_crystal_density_diffrn 1.715
_exptl_crystal_description block
_exptl_crystal_F_000 1316
_exptl_crystal_size_max 0.1
_exptl_crystal_size_mid 0.1
_exptl_crystal_size_min 0.1
_refine_diff_density_max 0.760
_refine_diff_density_min -0.879
_refine_diff_density_rms 0.081
_refine_ls_extinction_method none
_refine_ls_goodness_of_fit_ref 1.026
_refine_ls_hydrogen_treatment mixed
_refine_ls_matrix_type full
_refine_ls_number_parameters 803
_refine_ls_number_reflns 16042
_refine_ls_number_restraints 4
_refine_ls_restrained_S_all 1.026
_refine_ls_R_factor_all 0.0622
_refine_ls_R_factor_gt 0.0425
_refine_ls_shift/su_max 0.001
_refine_ls_shift/su_mean 0.000
_refine_ls_structure_factor_coef Fsqd
_refine_ls_weighting_details 'w=1/[\s^2^(Fo^2^)+(0.0547P)^2^+1.9742P] where P=(Fo^2^+2Fc^2^)/3'
_refine_ls_weighting_scheme calc
_refine_ls_wR_factor_gt 0.1051
_refine_ls_wR_factor_ref 0.1148
_reflns_Friedel_coverage 0.000
_reflns_number_gt 12272
_reflns_number_total 16042
_reflns_threshold_expression 'I > 2\s(I)'
_cod_data_source_file c8dt01598h2.cif
_cod_data_source_block 12164
_cod_depositor_comments 'Adding full bibliography for 7046640--7046641.cif.'
_cod_database_code 7046640
_shelx_space_group_comment
;
The symmetry employed for this shelxl refinement is uniquely defined
by the following loop, which should always be used as a source of
symmetry information in preference to the above space-group names.
They are only intended as comments.
;
_olex2_refinement_description
;
1. Fixed Uiso
 At 1.2 times of:
  All C(H) groups, All N(H) groups, All O(H) groups
 At 1.5 times of:
  All C(H,H,H) groups
2. Restrained distances
 O1-H1 = O2-H2
 0.84 with sigma of 0.02
 N7-H7
 0.88 with sigma of 0.02
3. Others
 1*[Sof(F13)+Sof(F14)+Sof(F15)+Sof(F16)]+1*[Sof(F13A)+Sof(F14A)+Sof(F15A)+
 Sof(F16A)]+1*[Sof(F13B)+Sof(F14B)+Sof(F15B)+Sof(F16B)]=1 with esd of 0.001
 Sof(F13)=Sof(F14)=Sof(F15)=Sof(F16)=FVAR(1)
 Sof(F13A)=Sof(F14A)=Sof(F15A)=Sof(F16A)=FVAR(2)
 Sof(F13B)=Sof(F14B)=Sof(F15B)=Sof(F16B)=FVAR(3)
4.a Aromatic/amide H refined with riding coordinates:
 C4(H4), C5(H5), C7(H7A), C8(H8), C33(H33), C34(H34), C35(H35), C36(H36),
 C43(H43), C44(H44), C45(H45), C46(H46), C53(H53), C54(H54), C55(H55), C56(H56),
  C63(H63), C64(H64), C65(H65), C66(H66)
4.b Idealised Me refined as rotating group:
 C820(H82A,H82B,H82C), C1(H1A,H1B,H1C), C12(H12A,H12B,H12C), C701(H70A,H70B,
 H70C), C802(H80A,H80B,H80C), C812(H81A,H81B,H81C), C832(H83A,H83B,H83C)
;
_shelx_shelxl_version_number 2014/7
_olex2_submission_special_instructions 'No special instructions were received'

loop_
_space_group_symop_operation_xyz
'x, y, z'
'-x, -y, -z'

loop_
_atom_site_label
_atom_site_type_symbol
_atom_site_fract_x
_atom_site_fract_y
_atom_site_fract_z
_atom_site_U_iso_or_equiv
_atom_site_adp_type
_atom_site_occupancy
_atom_site_site_symmetry_order
_atom_site_calc_flag
_atom_site_refinement_flags_posn
_atom_site_refinement_flags_occupancy
_atom_site_disorder_assembly
_atom_site_disorder_group
Co1 Co 0.74030(2) -0.88679(2) 0.36972(2) 0.01457(6) Uani 1 1 d . . . .
Co2 Co 0.69830(2) -0.70520(2) 0.31540(2) 0.01527(6) Uani 1 1 d . . . .
O1 O 0.80903(10) -0.78342(10) 0.31542(8) 0.0164(2) Uani 1 1 d D . . .
H1 H 0.809(2) -0.8039(18) 0.2679(11) 0.020 Uiso 1 1 d DR . . .
O2 O 0.63380(11) -0.80536(10) 0.37529(8) 0.0159(2) Uani 1 1 d D . . .
H2 H 0.5678(14) -0.8314(18) 0.3485(14) 0.019 Uiso 1 1 d DR . . .
O3 O 0.83905(11) -0.80551(10) 0.47289(8) 0.0187(3) Uani 1 1 d . . . .
N7 N 0.79989(13) -0.64779(12) 0.42518(10) 0.0171(3) Uani 1 1 d D . . .
H7 H 0.814(2) -0.5850(13) 0.4428(15) 0.021 Uiso 1 1 d DR . . .
N1 N 0.63486(12) -0.95168(12) 0.26031(9) 0.0161(3) Uani 1 1 d . . . .
N2 N 0.59818(12) -0.78721(12) 0.20970(9) 0.0162(3) Uani 1 1 d . . . .
N3 N 0.76621(13) -0.60406(13) 0.25612(10) 0.0187(3) Uani 1 1 d . . . .
N4 N 0.58602(13) -0.62592(12) 0.31670(10) 0.0179(3) Uani 1 1 d . . . .
N5 N 0.84940(13) -0.96809(13) 0.36592(10) 0.0174(3) Uani 1 1 d . . . .
N6 N 0.67751(12) -0.98916(12) 0.43040(9) 0.0161(3) Uani 1 1 d . . . .
N800 N 0.6201(2) 0.34170(18) -0.05438(15) 0.0432(5) Uani 1 1 d . . . .
N810 N 1.39094(15) 0.13986(16) 0.27148(12) 0.0294(4) Uani 1 1 d . . . .
C820 C 0.9526(2) -0.1826(3) 0.1144(3) 0.0654(10) Uani 1 1 d . . . .
H82A H 0.9585 -0.1899 0.0571 0.098 Uiso 1 1 calc GR . . .
H82B H 0.9985 -0.2264 0.1509 0.098 Uiso 1 1 calc GR . . .
H82C H 0.9814 -0.1092 0.1384 0.098 Uiso 1 1 calc GR . . .
N830 N 0.8206(3) -0.3718(3) -0.0612(2) 0.0762(10) Uani 1 1 d . . . .
C1 C 0.49996(19) -0.56456(18) 0.08904(13) 0.0283(4) Uani 1 1 d . . . .
H1A H 0.5192 -0.4881 0.1006 0.042 Uiso 1 1 calc GR . . .
H1B H 0.4174 -0.5901 0.0781 0.042 Uiso 1 1 calc GR . . .
H1C H 0.5198 -0.5847 0.0390 0.042 Uiso 1 1 calc GR . . .
C2 C 0.56790(16) -0.61287(16) 0.16644(12) 0.0216(4) Uani 1 1 d . . . .
C3 C 0.54227(15) -0.73384(16) 0.14842(11) 0.0192(3) Uani 1 1 d . . . .
C4 C 0.46196(17) -0.78483(18) 0.07131(12) 0.0242(4) Uani 1 1 d . . . .
H4 H 0.4244 -0.7454 0.0286 0.029 Uiso 1 1 calc R . . .
C5 C 0.43862(16) -0.89113(17) 0.05852(12) 0.0232(4) Uani 1 1 d . . . .
H5 H 0.3828 -0.9263 0.0073 0.028 Uiso 1 1 calc R . . .
C6 C 0.49715(15) -0.94929(16) 0.12116(11) 0.0193(3) Uani 1 1 d . . . .
C7 C 0.47643(16) -1.05900(17) 0.10976(12) 0.0227(4) Uani 1 1 d . . . .
H7A H 0.4209 -1.0961 0.0592 0.027 Uiso 1 1 calc R . . .
C8 C 0.53607(16) -1.11241(16) 0.17141(12) 0.0217(4) Uani 1 1 d . . . .
H8 H 0.5242 -1.1865 0.1635 0.026 Uiso 1 1 calc R . . .
C9 C 0.61541(15) -1.05593(15) 0.24686(12) 0.0181(3) Uani 1 1 d . . . .
C10 C 0.57784(14) -0.89502(15) 0.19736(11) 0.0168(3) Uani 1 1 d . . . .
C11 C 0.68160(16) -1.11422(15) 0.31876(12) 0.0188(3) Uani 1 1 d . . . .
C12 C 0.65139(18) -1.23279(15) 0.29256(13) 0.0244(4) Uani 1 1 d . . . .
H12A H 0.6694 -1.2465 0.2403 0.037 Uiso 1 1 calc GR . . .
H12B H 0.5692 -1.2597 0.2824 0.037 Uiso 1 1 calc GR . . .
H12C H 0.6963 -1.2679 0.3383 0.037 Uiso 1 1 calc GR . . .
C32 C 0.69747(17) -0.56951(16) 0.18724(12) 0.0216(4) Uani 1 1 d . . . .
C33 C 0.7441(2) -0.49903(17) 0.14047(14) 0.0284(4) Uani 1 1 d . . . .
H33 H 0.6956 -0.4747 0.0921 0.034 Uiso 1 1 calc R . . .
C34 C 0.8625(2) -0.46433(18) 0.16501(15) 0.0315(5) Uani 1 1 d . . . .
H34 H 0.8956 -0.4162 0.1334 0.038 Uiso 1 1 calc R . . .
C35 C 0.93206(18) -0.50002(17) 0.23576(14) 0.0276(4) Uani 1 1 d . . . .
H35 H 1.0132 -0.4765 0.2536 0.033 Uiso 1 1 calc R . . .
C36 C 0.88111(17) -0.57053(16) 0.27999(13) 0.0227(4) Uani 1 1 d . . . .
H36 H 0.9282 -0.5959 0.3284 0.027 Uiso 1 1 calc R . . .
C42 C 0.53396(16) -0.58583(16) 0.24451(12) 0.0208(4) Uani 1 1 d . . . .
C43 C 0.45390(18) -0.52539(17) 0.24333(14) 0.0264(4) Uani 1 1 d . . . .
H43 H 0.4200 -0.4946 0.1933 0.032 Uiso 1 1 calc R . . .
C44 C 0.42377(18) -0.51033(18) 0.31609(15) 0.0289(4) Uani 1 1 d . . . .
H44 H 0.3697 -0.4686 0.3164 0.035 Uiso 1 1 calc R . . .
C45 C 0.47338(17) -0.55675(17) 0.38784(13) 0.0252(4) Uani 1 1 d . . . .
H45 H 0.4507 -0.5507 0.4371 0.030 Uiso 1 1 calc R . . .
C46 C 0.55657(16) -0.61220(15) 0.38692(12) 0.0203(4) Uani 1 1 d . . . .
H46 H 0.5937 -0.6412 0.4371 0.024 Uiso 1 1 calc R . . .
C52 C 0.81180(16) -1.07087(15) 0.33977(12) 0.0190(3) Uani 1 1 d . . . .
C53 C 0.88962(18) -1.13189(17) 0.33616(14) 0.0249(4) Uani 1 1 d . . . .
H53 H 0.8636 -1.2045 0.3172 0.030 Uiso 1 1 calc R . . .
C54 C 1.00617(18) -1.08570(18) 0.36055(15) 0.0281(4) Uani 1 1 d . . . .
H54 H 1.0604 -1.1268 0.3590 0.034 Uiso 1 1 calc R . . .
C55 C 1.04256(17) -0.98022(18) 0.38692(14) 0.0265(4) Uani 1 1 d . . . .
H55 H 1.1218 -0.9477 0.4035 0.032 Uiso 1 1 calc R . . .
C56 C 0.96175(16) -0.92252(16) 0.38883(12) 0.0216(4) Uani 1 1 d . . . .
H56 H 0.9859 -0.8496 0.4066 0.026 Uiso 1 1 calc R . . .
C62 C 0.65224(15) -1.09040(15) 0.40002(12) 0.0186(3) Uani 1 1 d . . . .
C63 C 0.60635(17) -1.16735(16) 0.44255(13) 0.0230(4) Uani 1 1 d . . . .
H63 H 0.5851 -1.2387 0.4196 0.028 Uiso 1 1 calc R . . .
C64 C 0.59187(17) -1.13862(17) 0.51919(13) 0.0244(4) Uani 1 1 d . . . .
H64 H 0.5620 -1.1905 0.5498 0.029 Uiso 1 1 calc R . . .
C65 C 0.62096(17) -1.03430(16) 0.55085(12) 0.0222(4) Uani 1 1 d . . . .
H65 H 0.6128 -1.0137 0.6037 0.027 Uiso 1 1 calc R . . .
C66 C 0.66214(15) -0.96062(15) 0.50410(11) 0.0188(3) Uani 1 1 d . . . .
H66 H 0.6800 -0.8885 0.5243 0.023 Uiso 1 1 calc R . . .
C700 C 0.84966(15) -0.70482(15) 0.48269(12) 0.0187(3) Uani 1 1 d . . . .
C701 C 0.92635(17) -0.65343(16) 0.56886(13) 0.0241(4) Uani 1 1 d . . . .
H70A H 0.8908 -0.6761 0.6120 0.036 Uiso 1 1 calc GR . . .
H70B H 0.9375 -0.5772 0.5688 0.036 Uiso 1 1 calc GR . . .
H70C H 1.0009 -0.6735 0.5821 0.036 Uiso 1 1 calc GR . . .
C801 C 0.7158(2) 0.3556(2) -0.04276(17) 0.0382(5) Uani 1 1 d . . . .
C802 C 0.8400(2) 0.3746(3) -0.0281(2) 0.0500(7) Uani 1 1 d . . . .
H80A H 0.8546 0.3831 -0.0824 0.075 Uiso 1 1 calc GR . . .
H80B H 0.8700 0.3149 -0.0029 0.075 Uiso 1 1 calc GR . . .
H80C H 0.8785 0.4383 0.0109 0.075 Uiso 1 1 calc GR . . .
C811 C 1.30545(19) 0.10184(19) 0.22277(15) 0.0308(5) Uani 1 1 d . . . .
C812 C 1.1963(2) 0.0508(3) 0.1590(2) 0.0604(9) Uani 1 1 d . . . .
H81A H 1.1839 0.0883 0.1079 0.091 Uiso 1 1 calc GR . . .
H81B H 1.1335 0.0516 0.1822 0.091 Uiso 1 1 calc GR . . .
H81C H 1.1983 -0.0218 0.1441 0.091 Uiso 1 1 calc GR . . .
C821 C 0.8315(2) -0.2159(2) 0.10980(17) 0.0406(6) Uani 1 1 d . . . .
N822 N 0.73868(19) -0.24293(19) 0.10634(14) 0.0424(5) Uani 1 1 d . . . .
C831 C 0.8333(3) -0.3578(3) -0.1258(2) 0.0544(8) Uani 1 1 d . . . .
C832 C 0.8493(3) -0.3426(4) -0.2080(2) 0.0738(12) Uani 1 1 d . . . .
H83A H 0.9279 -0.3042 -0.1992 0.111 Uiso 1 1 calc GR . . .
H83B H 0.7946 -0.3025 -0.2403 0.111 Uiso 1 1 calc GR . . .
H83C H 0.8361 -0.4109 -0.2398 0.111 Uiso 1 1 calc GR . . .
P1 P 0.27632(5) 0.76983(5) 0.27004(4) 0.03001(12) Uani 1 1 d . . . .
P2 P 0.85486(5) 0.11000(5) 0.10244(4) 0.03014(13) Uani 1 1 d . . . .
P3 P 0.80239(5) -0.35905(5) 0.53475(5) 0.03198(13) Uani 1 1 d . . . .
F1 F 0.34904(15) 0.69675(13) 0.24131(11) 0.0460(4) Uani 1 1 d . . . .
F2 F 0.20505(14) 0.84458(16) 0.29916(11) 0.0558(5) Uani 1 1 d . . . .
F3 F 0.38693(12) 0.86454(12) 0.29738(10) 0.0389(3) Uani 1 1 d . . . .
F4 F 0.31517(15) 0.73415(15) 0.36426(10) 0.0523(4) Uani 1 1 d . . . .
F5 F 0.16559(15) 0.67620(16) 0.24208(11) 0.0621(5) Uani 1 1 d . . . .
F6 F 0.23829(13) 0.80656(13) 0.17637(9) 0.0401(3) Uani 1 1 d . . . .
F7 F 0.9444(2) 0.0785(2) 0.18333(15) 0.0885(8) Uani 1 1 d . . . .
F8 F 0.8555(2) 0.21165(16) 0.15723(14) 0.0785(7) Uani 1 1 d . . . .
F9 F 0.75455(18) 0.04276(17) 0.12994(16) 0.0760(7) Uani 1 1 d . . . .
F10 F 0.8537(2) 0.00676(17) 0.04888(15) 0.0821(7) Uani 1 1 d . . . .
F11 F 0.76807(18) 0.1383(2) 0.02077(16) 0.0910(8) Uani 1 1 d . . . .
F12 F 0.95660(16) 0.17312(17) 0.07557(13) 0.0640(5) Uani 1 1 d . . . .
F13 F 0.6871(15) -0.3907(14) 0.4683(11) 0.047(4) Uani 0.38(2) 1 d . P A 1
F14 F 0.8614(19) -0.4207(9) 0.4869(16) 0.054(5) Uani 0.38(2) 1 d . P A 1
F15 F 0.9250(15) -0.3231(13) 0.6166(18) 0.050(5) Uani 0.38(2) 1 d . P A 1
F16 F 0.7500(14) -0.2965(8) 0.5951(10) 0.036(3) Uani 0.38(2) 1 d . P A 1
F13A F 0.6648(8) -0.3694(9) 0.4823(9) 0.042(2) Uani 0.475(16) 1 d . P A 2
F14A F 0.8037(10) -0.4239(4) 0.4450(6) 0.0470(17) Uani 0.475(16) 1 d . P A 2
F15A F 0.9331(4) -0.3504(7) 0.5716(7) 0.051(2) Uani 0.475(16) 1 d . P A 2
F16A F 0.7933(11) -0.2929(8) 0.6076(7) 0.059(3) Uani 0.475(16) 1 d . P A 2
F13B F 0.708(6) -0.410(5) 0.452(4) 0.12(3) Uani 0.14(2) 1 d . P A 3
F14B F 0.898(5) -0.417(4) 0.519(3) 0.056(10) Uani 0.14(2) 1 d . P A 3
F15B F 0.908(4) -0.322(4) 0.626(4) 0.072(17) Uani 0.14(2) 1 d . P A 3
F16B F 0.725(3) -0.301(3) 0.577(3) 0.077(13) Uani 0.14(2) 1 d . P A 3
F17 F 0.77206(14) -0.46412(12) 0.57723(13) 0.0508(4) Uani 1 1 d . . . .
F18 F 0.83297(12) -0.25495(11) 0.49143(10) 0.0369(3) Uani 1 1 d . . . .

loop_
_atom_site_aniso_label
_atom_site_aniso_U_11
_atom_site_aniso_U_22
_atom_site_aniso_U_33
_atom_site_aniso_U_23
_atom_site_aniso_U_13
_atom_site_aniso_U_12
Co1 0.01325(10) 0.01539(12) 0.01406(11) 0.00208(8) 0.00229(8) 0.00416(8)
Co2 0.01470(10) 0.01599(12) 0.01458(11) 0.00312(8) 0.00286(8) 0.00493(8)
O1 0.0151(5) 0.0169(6) 0.0169(6) 0.0024(5) 0.0041(5) 0.0046(5)
O2 0.0141(5) 0.0170(6) 0.0153(6) 0.0021(5) 0.0026(5) 0.0041(5)
O3 0.0177(6) 0.0186(6) 0.0166(6) 0.0012(5) 0.0005(5) 0.0045(5)
N7 0.0169(6) 0.0141(7) 0.0176(7) -0.0004(6) 0.0017(6) 0.0037(5)
N1 0.0141(6) 0.0188(8) 0.0148(6) 0.0016(5) 0.0036(5) 0.0038(5)
N2 0.0148(6) 0.0204(8) 0.0137(6) 0.0032(5) 0.0041(5) 0.0049(5)
N3 0.0195(7) 0.0180(8) 0.0194(7) 0.0034(6) 0.0064(6) 0.0057(6)
N4 0.0171(7) 0.0172(8) 0.0193(7) 0.0019(6) 0.0045(6) 0.0058(5)
N5 0.0157(6) 0.0187(8) 0.0184(7) 0.0049(6) 0.0051(6) 0.0054(5)
N6 0.0148(6) 0.0176(7) 0.0156(7) 0.0024(5) 0.0031(5) 0.0056(5)
N800 0.0413(12) 0.0381(12) 0.0470(13) -0.0085(10) 0.0104(10) 0.0101(9)
N810 0.0236(8) 0.0401(11) 0.0251(8) 0.0053(8) 0.0090(7) 0.0061(7)
C820 0.0313(13) 0.0444(18) 0.106(3) 0.0007(18) 0.0056(16) 0.0033(12)
N830 0.081(2) 0.068(2) 0.071(2) -0.0065(17) 0.0302(18) -0.0104(17)
C1 0.0315(10) 0.0325(12) 0.0222(9) 0.0120(8) 0.0048(8) 0.0150(9)
C2 0.0222(8) 0.0244(10) 0.0194(8) 0.0089(7) 0.0045(7) 0.0101(7)
C3 0.0176(8) 0.0251(10) 0.0163(8) 0.0059(7) 0.0055(6) 0.0078(7)
C4 0.0210(8) 0.0346(11) 0.0162(8) 0.0062(8) 0.0024(7) 0.0093(8)
C5 0.0188(8) 0.0328(11) 0.0148(8) 0.0006(7) 0.0015(7) 0.0049(7)
C6 0.0155(7) 0.0257(10) 0.0157(8) 0.0000(7) 0.0041(6) 0.0037(7)
C7 0.0186(8) 0.0280(10) 0.0186(8) -0.0028(7) 0.0050(7) 0.0010(7)
C8 0.0213(8) 0.0211(9) 0.0218(9) -0.0019(7) 0.0079(7) 0.0012(7)
C9 0.0163(7) 0.0196(9) 0.0188(8) 0.0007(7) 0.0068(6) 0.0030(6)
C10 0.0145(7) 0.0215(9) 0.0145(7) 0.0028(6) 0.0044(6) 0.0048(6)
C11 0.0203(8) 0.0164(9) 0.0201(8) 0.0006(7) 0.0073(7) 0.0041(6)
C12 0.0288(9) 0.0166(9) 0.0275(10) 0.0003(7) 0.0099(8) 0.0031(7)
C32 0.0242(9) 0.0210(9) 0.0204(8) 0.0048(7) 0.0064(7) 0.0079(7)
C33 0.0351(11) 0.0253(11) 0.0254(10) 0.0105(8) 0.0092(9) 0.0076(8)
C34 0.0393(12) 0.0250(11) 0.0310(11) 0.0084(9) 0.0157(10) 0.0005(9)
C35 0.0265(9) 0.0241(11) 0.0304(10) 0.0012(8) 0.0105(8) -0.0008(8)
C36 0.0221(8) 0.0203(9) 0.0242(9) 0.0008(7) 0.0068(7) 0.0026(7)
C42 0.0200(8) 0.0214(9) 0.0212(8) 0.0049(7) 0.0049(7) 0.0074(7)
C43 0.0252(9) 0.0264(11) 0.0274(10) 0.0054(8) 0.0037(8) 0.0125(8)
C44 0.0247(9) 0.0274(11) 0.0356(11) -0.0004(9) 0.0074(8) 0.0121(8)
C45 0.0230(9) 0.0260(10) 0.0263(10) -0.0034(8) 0.0073(8) 0.0069(7)
C46 0.0204(8) 0.0185(9) 0.0208(8) 0.0006(7) 0.0056(7) 0.0034(7)
C52 0.0203(8) 0.0196(9) 0.0191(8) 0.0038(7) 0.0074(7) 0.0068(7)
C53 0.0270(9) 0.0219(10) 0.0299(10) 0.0041(8) 0.0115(8) 0.0106(8)
C54 0.0256(9) 0.0283(11) 0.0372(11) 0.0090(9) 0.0138(9) 0.0144(8)
C55 0.0177(8) 0.0310(11) 0.0327(10) 0.0086(9) 0.0078(8) 0.0093(7)
C56 0.0171(8) 0.0230(10) 0.0239(9) 0.0060(7) 0.0045(7) 0.0053(7)
C62 0.0164(7) 0.0199(9) 0.0196(8) 0.0031(7) 0.0047(6) 0.0055(6)
C63 0.0247(9) 0.0183(9) 0.0276(10) 0.0045(7) 0.0099(8) 0.0057(7)
C64 0.0242(9) 0.0255(10) 0.0277(10) 0.0103(8) 0.0119(8) 0.0083(7)
C65 0.0225(8) 0.0269(10) 0.0197(8) 0.0056(7) 0.0076(7) 0.0091(7)
C66 0.0177(8) 0.0216(9) 0.0170(8) 0.0032(7) 0.0033(6) 0.0074(7)
C700 0.0153(7) 0.0210(9) 0.0187(8) 0.0011(7) 0.0043(6) 0.0038(6)
C701 0.0232(9) 0.0234(10) 0.0206(9) -0.0024(7) 0.0015(7) 0.0033(7)
C801 0.0414(13) 0.0307(13) 0.0389(13) -0.0063(10) 0.0087(11) 0.0081(10)
C802 0.0384(14) 0.0514(18) 0.0544(17) -0.0061(14) 0.0102(13) 0.0060(12)
C811 0.0255(10) 0.0353(12) 0.0323(11) 0.0077(9) 0.0096(9) 0.0071(9)
C812 0.0309(13) 0.063(2) 0.066(2) -0.0034(16) -0.0078(13) -0.0001(13)
C821 0.0345(12) 0.0408(14) 0.0392(13) 0.0021(11) 0.0000(10) 0.0109(10)
N822 0.0387(11) 0.0520(14) 0.0335(11) 0.0084(10) 0.0040(9) 0.0152(10)
C831 0.0432(15) 0.0540(19) 0.0574(19) -0.0077(15) 0.0120(14) -0.0006(13)
C832 0.0512(19) 0.097(3) 0.055(2) -0.016(2) 0.0118(16) -0.0139(19)
P1 0.0252(3) 0.0397(3) 0.0265(3) 0.0020(2) 0.0111(2) 0.0058(2)
P2 0.0217(2) 0.0418(3) 0.0250(3) 0.0002(2) 0.0076(2) 0.0025(2)
P3 0.0225(2) 0.0226(3) 0.0514(4) 0.0078(2) 0.0120(2) 0.0053(2)
F1 0.0567(10) 0.0397(9) 0.0532(9) 0.0092(7) 0.0261(8) 0.0231(7)
F2 0.0356(8) 0.0895(14) 0.0478(9) -0.0130(9) 0.0166(7) 0.0246(8)
F3 0.0319(7) 0.0423(8) 0.0415(8) -0.0002(6) 0.0140(6) 0.0032(6)
F4 0.0532(10) 0.0701(12) 0.0320(8) 0.0161(8) 0.0150(7) 0.0053(8)
F5 0.0478(10) 0.0752(13) 0.0483(10) -0.0043(9) 0.0192(8) -0.0265(9)
F6 0.0444(8) 0.0496(9) 0.0276(7) 0.0059(6) 0.0087(6) 0.0177(7)
F7 0.0704(14) 0.1063(19) 0.0663(14) 0.0390(13) -0.0106(11) 0.0149(13)
F8 0.129(2) 0.0538(12) 0.0756(14) -0.0084(10) 0.0670(15) 0.0188(12)
F9 0.0631(12) 0.0707(14) 0.1137(18) 0.0141(13) 0.0635(13) 0.0014(10)
F10 0.137(2) 0.0502(12) 0.0763(14) -0.0050(10) 0.0654(15) 0.0103(13)
F11 0.0543(12) 0.0917(17) 0.0856(16) 0.0294(13) -0.0323(11) 0.0060(11)
F12 0.0478(10) 0.0796(14) 0.0641(12) 0.0099(10) 0.0303(9) -0.0085(9)
F13 0.037(7) 0.039(8) 0.046(6) 0.001(5) 0.000(5) -0.013(4)
F14 0.083(12) 0.024(3) 0.084(14) 0.012(7) 0.062(11) 0.017(6)
F15 0.017(3) 0.045(5) 0.078(12) 0.039(6) -0.002(4) 0.004(3)
F16 0.044(7) 0.026(4) 0.047(5) 0.007(4) 0.016(5) 0.021(4)
F13A 0.0148(19) 0.033(4) 0.073(6) 0.021(4) 0.005(2) 0.0020(18)
F14A 0.070(5) 0.0280(19) 0.048(4) -0.003(2) 0.029(4) 0.008(3)
F15A 0.0229(17) 0.063(4) 0.064(5) 0.032(4) 0.006(2) 0.014(2)
F16A 0.076(7) 0.056(3) 0.047(4) -0.008(3) 0.032(5) -0.003(4)
F13B 0.14(5) 0.07(3) 0.06(3) 0.02(2) -0.05(3) -0.06(3)
F14B 0.08(2) 0.053(15) 0.07(2) 0.047(17) 0.060(18) 0.045(16)
F15B 0.05(2) 0.10(2) 0.050(15) 0.033(13) -0.010(15) -0.002(14)
F16B 0.034(12) 0.10(2) 0.13(3) 0.09(2) 0.043(15) 0.047(11)
F17 0.0402(8) 0.0350(9) 0.0864(13) 0.0312(8) 0.0266(8) 0.0150(7)
F18 0.0330(7) 0.0233(7) 0.0490(8) 0.0051(6) 0.0104(6) -0.0023(5)

loop_
_atom_type_symbol
_atom_type_description
_atom_type_scat_dispersion_real
_atom_type_scat_dispersion_imag
_atom_type_scat_source
C C 0.0033 0.0016 'International Tables Vol C Tables 4.2.6.8 and 6.1.1.4'
H H 0.0000 0.0000 'International Tables Vol C Tables 4.2.6.8 and 6.1.1.4'
Co Co 0.3494 0.9721 'International Tables Vol C Tables 4.2.6.8 and 6.1.1.4'
F F 0.0171 0.0103 'International Tables Vol C Tables 4.2.6.8 and 6.1.1.4'
N N 0.0061 0.0033 'International Tables Vol C Tables 4.2.6.8 and 6.1.1.4'
O O 0.0106 0.0060 'International Tables Vol C Tables 4.2.6.8 and 6.1.1.4'
P P 0.1023 0.0942 'International Tables Vol C Tables 4.2.6.8 and 6.1.1.4'

loop_
_geom_angle_atom_site_label_1
_geom_angle_atom_site_label_2
_geom_angle_atom_site_label_3
_geom_angle
O1 Co1 Co2 44.89(4)
O1 Co1 O2 89.89(6)
O1 Co1 O3 85.12(6)
O1 Co1 N1 89.85(6)
O1 Co1 N5 90.19(6)
O1 Co1 N6 176.85(6)
O2 Co1 Co2 45.07(4)
O2 Co1 O3 85.74(6)
O2 Co1 N1 88.45(6)
O2 Co1 N5 179.07(6)
O2 Co1 N6 90.91(6)
O3 Co1 Co2 85.56(4)
O3 Co1 N1 172.32(6)
N1 Co1 Co2 86.78(5)
N5 Co1 Co2 135.05(5)
N5 Co1 O3 93.34(6)
N5 Co1 N1 92.48(7)
N6 Co1 Co2 135.98(5)
N6 Co1 O3 91.90(6)
N6 Co1 N1 93.22(6)
N6 Co1 N5 88.96(7)
O1 Co2 Co1 44.76(4)
O1 Co2 O2 89.76(6)
O1 Co2 N7 84.73(6)
O1 Co2 N2 88.58(6)
O1 Co2 N3 89.49(6)
O1 Co2 N4 179.36(6)
O2 Co2 Co1 45.07(4)
O2 Co2 N7 84.27(6)
O2 Co2 N2 88.47(6)
O2 Co2 N3 178.98(6)
O2 Co2 N4 89.78(6)
N7 Co2 Co1 84.25(5)
N7 Co2 N2 170.13(7)
N7 Co2 N3 94.97(7)
N7 Co2 N4 94.78(7)
N2 Co2 Co1 85.89(5)
N3 Co2 Co1 134.20(5)
N3 Co2 N2 92.20(7)
N3 Co2 N4 90.97(7)
N4 Co2 Co1 134.80(5)
N4 Co2 N2 91.86(6)
Co1 O1 Co2 90.36(6)
Co1 O1 H1 114.1(17)
Co2 O1 H1 115.0(17)
Co1 O2 H2 114.9(17)
Co2 O2 Co1 89.86(6)
Co2 O2 H2 111.2(17)
C700 O3 Co1 121.26(11)
Co2 N7 H7 123.7(17)
C700 N7 Co2 123.09(13)
C700 N7 H7 113.1(17)
C9 N1 Co1 117.12(12)
C9 N1 C10 119.88(15)
C10 N1 Co1 122.99(12)
C3 N2 Co2 116.42(13)
C3 N2 C10 119.85(16)
C10 N2 Co2 123.63(12)
C32 N3 Co2 118.87(13)
C36 N3 Co2 120.77(13)
C36 N3 C32 120.31(17)
C42 N4 Co2 118.54(13)
C46 N4 Co2 121.12(13)
C46 N4 C42 120.32(16)
C52 N5 Co1 118.68(12)
C52 N5 C56 121.29(16)
C56 N5 Co1 120.03(14)
C62 N6 Co1 118.88(13)
C62 N6 C66 120.71(16)
C66 N6 Co1 120.38(13)
H82A C820 H82B 109.5
H82A C820 H82C 109.5
H82B C820 H82C 109.5
C821 C820 H82A 109.5
C821 C820 H82B 109.5
C821 C820 H82C 109.5
H1A C1 H1B 109.5
H1A C1 H1C 109.5
H1B C1 H1C 109.5
C2 C1 H1A 109.5
C2 C1 H1B 109.5
C2 C1 H1C 109.5
C1 C2 C3 110.48(17)
C1 C2 C32 110.18(16)
C32 C2 C3 109.16(15)
C42 C2 C1 110.07(16)
C42 C2 C3 108.45(15)
C42 C2 C32 108.45(16)
N2 C3 C2 117.43(16)
N2 C3 C4 121.82(18)
C4 C3 C2 120.74(16)
C3 C4 H4 120.3
C5 C4 C3 119.36(18)
C5 C4 H4 120.3
C4 C5 H5 119.9
C4 C5 C6 120.13(17)
C6 C5 H5 119.9
C7 C6 C5 121.76(17)
C7 C6 C10 119.55(17)
C10 C6 C5 118.69(18)
C6 C7 H7A 120.0
C8 C7 C6 120.00(18)
C8 C7 H7A 120.0
C7 C8 H8 120.5
C7 C8 C9 118.98(19)
C9 C8 H8 120.5
N1 C9 C8 122.30(17)
N1 C9 C11 117.46(15)
C8 C9 C11 120.22(17)
N1 C10 C6 119.24(17)
N2 C10 N1 120.63(15)
N2 C10 C6 120.12(16)
C12 C11 C9 110.91(15)
C12 C11 C52 110.52(16)
C12 C11 C62 110.53(16)
C52 C11 C9 109.00(15)
C62 C11 C9 108.99(15)
C62 C11 C52 106.78(15)
C11 C12 H12A 109.5
C11 C12 H12B 109.5
C11 C12 H12C 109.5
H12A C12 H12B 109.5
H12A C12 H12C 109.5
H12B C12 H12C 109.5
N3 C32 C2 115.60(17)
N3 C32 C33 120.53(18)
C33 C32 C2 123.88(17)
C32 C33 H33 120.4
C32 C33 C34 119.25(19)
C34 C33 H33 120.4
C33 C34 H34 120.1
C35 C34 C33 119.8(2)
C35 C34 H34 120.1
C34 C35 H35 120.7
C36 C35 C34 118.6(2)
C36 C35 H35 120.7
N3 C36 C35 121.52(19)
N3 C36 H36 119.2
C35 C36 H36 119.2
N4 C42 C2 115.93(16)
N4 C42 C43 120.37(18)
C43 C42 C2 123.69(17)
C42 C43 H43 120.3
C42 C43 C44 119.43(19)
C44 C43 H43 120.3
C43 C44 H44 120.4
C45 C44 C43 119.26(19)
C45 C44 H44 120.4
C44 C45 H45 120.5
C44 C45 C46 118.97(19)
C46 C45 H45 120.5
N4 C46 C45 121.49(18)
N4 C46 H46 119.3
C45 C46 H46 119.3
N5 C52 C11 116.11(16)
N5 C52 C53 119.83(17)
C53 C52 C11 124.01(18)
C52 C53 H53 120.3
C52 C53 C54 119.3(2)
C54 C53 H53 120.3
C53 C54 H54 120.1
C55 C54 C53 119.77(19)
C55 C54 H54 120.1
C54 C55 H55 120.6
C54 C55 C56 118.80(19)
C56 C55 H55 120.6
N5 C56 C55 120.99(19)
N5 C56 H56 119.5
C55 C56 H56 119.5
N6 C62 C11 116.05(16)
N6 C62 C63 120.54(17)
C63 C62 C11 123.37(17)
C62 C63 H63 120.5
C62 C63 C64 119.00(19)
C64 C63 H63 120.5
C63 C64 H64 120.1
C65 C64 C63 119.82(19)
C65 C64 H64 120.1
C64 C65 H65 120.7
C66 C65 C64 118.65(18)
C66 C65 H65 120.7
N6 C66 C65 121.20(18)
N6 C66 H66 119.4
C65 C66 H66 119.4
O3 C700 N7 125.80(17)
O3 C700 C701 114.54(16)
N7 C700 C701 119.66(17)
C700 C701 H70A 109.5
C700 C701 H70B 109.5
C700 C701 H70C 109.5
H70A C701 H70B 109.5
H70A C701 H70C 109.5
H70B C701 H70C 109.5
N800 C801 C802 179.4(3)
C801 C802 H80A 109.5
C801 C802 H80B 109.5
C801 C802 H80C 109.5
H80A C802 H80B 109.5
H80A C802 H80C 109.5
H80B C802 H80C 109.5
N810 C811 C812 178.5(3)
C811 C812 H81A 109.5
C811 C812 H81B 109.5
C811 C812 H81C 109.5
H81A C812 H81B 109.5
H81A C812 H81C 109.5
H81B C812 H81C 109.5
N822 C821 C820 179.1(3)
N830 C831 C832 178.7(4)
C831 C832 H83A 109.5
C831 C832 H83B 109.5
C831 C832 H83C 109.5
H83A C832 H83B 109.5
H83A C832 H83C 109.5
H83B C832 H83C 109.5
F1 P1 F2 179.13(10)
F1 P1 F3 89.70(9)
F1 P1 F4 90.27(10)
F1 P1 F5 90.53(11)
F1 P1 F6 89.94(9)
F2 P1 F3 89.43(9)
F2 P1 F4 89.80(10)
F4 P1 F3 89.74(9)
F5 P1 F2 90.34(11)
F5 P1 F3 179.42(11)
F5 P1 F4 90.78(10)
F5 P1 F6 89.74(10)
F6 P1 F2 89.99(9)
F6 P1 F3 89.73(9)
F6 P1 F4 179.44(11)
F7 P2 F9 88.45(14)
F7 P2 F10 89.93(15)
F8 P2 F7 89.39(15)
F8 P2 F9 91.84(12)
F8 P2 F10 178.89(12)
F10 P2 F9 87.26(12)
F11 P2 F7 177.93(16)
F11 P2 F8 92.56(15)
F11 P2 F9 92.17(14)
F11 P2 F10 88.13(15)
F11 P2 F12 89.16(13)
F12 P2 F7 90.16(12)
F12 P2 F8 89.76(12)
F12 P2 F9 177.87(13)
F12 P2 F10 91.12(12)
F13 P3 F14 94.2(9)
F13 P3 F16 91.2(7)
F13 P3 F17 88.2(8)
F13 P3 F18 91.6(8)
F14 P3 F16 173.7(9)
F14 P3 F17 87.0(5)
F14 P3 F18 92.3(5)
F15A P3 F13A 172.1(5)
F15A P3 F17 93.9(2)
F15A P3 F18 86.0(2)
F16A P3 F13A 90.9(5)
F16A P3 F15A 95.9(4)
F16A P3 F17 91.3(4)
F16A P3 F18 89.4(4)
F13B P3 F14B 95(3)
F13B P3 F15B 171(3)
F13B P3 F16B 99(3)
F13B P3 F17 88(2)
F13B P3 F18 92(2)
F14B P3 F15B 79(3)
F14B P3 F16B 165.0(16)
F16B P3 F15B 87(3)
F17 P3 F16 89.8(5)
F17 P3 F13A 90.0(4)
F17 P3 F14B 81.7(13)
F17 P3 F15B 84.9(17)
F17 P3 F16B 91.5(12)
F18 P3 F16 90.8(5)
F18 P3 F13A 90.0(4)
F18 P3 F14B 97.7(13)
F18 P3 F15B 95.5(17)
F18 P3 F16B 89.1(12)
F18 P3 F17 179.30(10)

loop_
_geom_bond_atom_site_label_1
_geom_bond_atom_site_label_2
_geom_bond_distance
Co1 Co2 2.6577(4)
Co1 O1 1.8713(13)
Co1 O2 1.8817(13)
Co1 O3 1.9084(13)
Co1 N1 1.9317(15)
Co1 N5 1.9006(15)
Co1 N6 1.8994(16)
Co2 O1 1.8756(13)
Co2 O2 1.8817(13)
Co2 N7 1.8966(15)
Co2 N2 1.9452(15)
Co2 N3 1.9028(16)
Co2 N4 1.9063(15)
O1 H1 0.822(16)
O2 H2 0.806(16)
O3 C700 1.297(2)
N7 H7 0.829(16)
N7 C700 1.309(2)
N1 C9 1.336(2)
N1 C10 1.394(2)
N2 C3 1.344(2)
N2 C10 1.380(2)
N3 C32 1.351(2)
N3 C36 1.347(2)
N4 C42 1.351(2)
N4 C46 1.344(2)
N5 C52 1.344(3)
N5 C56 1.346(2)
N6 C62 1.342(2)
N6 C66 1.347(2)
N800 C801 1.131(3)
N810 C811 1.130(3)
C820 H82A 0.9800
C820 H82B 0.9800
C820 H82C 0.9800
C820 C821 1.473(4)
N830 C831 1.149(5)
C1 H1A 0.9800
C1 H1B 0.9800
C1 H1C 0.9800
C1 C2 1.535(3)
C2 C3 1.552(3)
C2 C32 1.537(3)
C2 C42 1.534(3)
C3 C4 1.406(3)
C4 H4 0.9500
C4 C5 1.360(3)
C5 H5 0.9500
C5 C6 1.411(3)
C6 C7 1.403(3)
C6 C10 1.411(2)
C7 H7A 0.9500
C7 C8 1.367(3)
C8 H8 0.9500
C8 C9 1.407(3)
C9 C11 1.544(3)
C11 C12 1.537(3)
C11 C52 1.543(3)
C11 C62 1.541(3)
C12 H12A 0.9800
C12 H12B 0.9800
C12 H12C 0.9800
C32 C33 1.385(3)
C33 H33 0.9500
C33 C34 1.387(3)
C34 H34 0.9500
C34 C35 1.383(3)
C35 H35 0.9500
C35 C36 1.382(3)
C36 H36 0.9500
C42 C43 1.388(3)
C43 H43 0.9500
C43 C44 1.391(3)
C44 H44 0.9500
C44 C45 1.381(3)
C45 H45 0.9500
C45 C46 1.383(3)
C46 H46 0.9500
C52 C53 1.387(3)
C53 H53 0.9500
C53 C54 1.392(3)
C54 H54 0.9500
C54 C55 1.376(3)
C55 H55 0.9500
C55 C56 1.381(3)
C56 H56 0.9500
C62 C63 1.386(3)
C63 H63 0.9500
C63 C64 1.389(3)
C64 H64 0.9500
C64 C65 1.382(3)
C65 H65 0.9500
C65 C66 1.381(3)
C66 H66 0.9500
C700 C701 1.500(3)
C701 H70A 0.9800
C701 H70B 0.9800
C701 H70C 0.9800
C801 C802 1.468(4)
C802 H80A 0.9800
C802 H80B 0.9800
C802 H80C 0.9800
C811 C812 1.461(3)
C812 H81A 0.9800
C812 H81B 0.9800
C812 H81C 0.9800
C821 N822 1.132(3)
C831 C832 1.452(5)
C832 H83A 0.9800
C832 H83B 0.9800
C832 H83C 0.9800
P1 F1 1.5954(16)
P1 F2 1.5996(17)
P1 F3 1.6035(16)
P1 F4 1.6010(16)
P1 F5 1.5960(17)
P1 F6 1.5978(15)
P2 F7 1.584(2)
P2 F8 1.582(2)
P2 F9 1.5883(18)
P2 F10 1.586(2)
P2 F11 1.5584(19)
P2 F12 1.5750(17)
P3 F13 1.490(18)
P3 F14 1.542(12)
P3 F16 1.631(12)
P3 F13A 1.648(9)
P3 F15A 1.539(5)
P3 F16A 1.509(10)
P3 F13B 1.54(6)
P3 F14B 1.62(4)
P3 F15B 1.65(5)
P3 F16B 1.63(3)
P3 F17 1.6009(16)
P3 F18 1.5988(15)

loop_
_geom_torsion_atom_site_label_1
_geom_torsion_atom_site_label_2
_geom_torsion_atom_site_label_3
_geom_torsion_atom_site_label_4
_geom_torsion
Co1 Co2 N7 C700 -0.01(14)
Co1 O3 C700 N7 -2.4(3)
Co1 O3 C700 C701 177.32(12)
Co1 N1 C9 C8 176.74(14)
Co1 N1 C9 C11 -1.8(2)
Co1 N1 C10 N2 2.5(2)
Co1 N1 C10 C6 -176.30(13)
Co1 N5 C52 C11 -2.6(2)
Co1 N5 C52 C53 179.80(14)
Co1 N5 C56 C55 179.70(15)
Co1 N6 C62 C11 2.2(2)
Co1 N6 C62 C63 179.97(13)
Co1 N6 C66 C65 -177.36(13)
Co2 Co1 N6 C62 131.76(11)
Co2 Co1 N6 C66 -50.32(15)
Co2 N7 C700 O3 1.4(3)
Co2 N7 C700 C701 -178.32(13)
Co2 N2 C3 C2 3.0(2)
Co2 N2 C3 C4 -175.88(14)
Co2 N2 C10 N1 -3.8(2)
Co2 N2 C10 C6 175.07(13)
Co2 N3 C32 C2 3.0(2)
Co2 N3 C32 C33 -177.45(16)
Co2 N3 C36 C35 177.60(16)
Co2 N4 C42 C2 2.5(2)
Co2 N4 C42 C43 -178.33(15)
Co2 N4 C46 C45 -178.56(15)
O1 Co1 O2 Co2 2.86(6)
O1 Co2 O2 Co1 -2.85(6)
O1 Co2 N7 C700 -44.99(15)
O2 Co1 O1 Co2 -2.87(6)
O2 Co1 N6 C62 131.57(13)
O2 Co1 N6 C66 -50.52(13)
O2 Co2 O1 Co1 2.87(6)
O2 Co2 N7 C700 45.30(15)
O3 Co1 O1 Co2 -88.61(6)
O3 Co1 O2 Co2 87.98(6)
O3 Co1 N6 C62 -142.66(13)
O3 Co1 N6 C66 35.25(13)
N7 Co2 O1 Co1 87.14(6)
N7 Co2 O2 Co1 -87.58(6)
N1 Co1 O1 Co2 85.58(6)
N1 Co1 O2 Co2 -87.00(6)
N1 Co1 N6 C62 43.08(14)
N1 Co1 N6 C66 -139.01(13)
N1 C9 C11 C12 -178.86(16)
N1 C9 C11 C52 -57.0(2)
N1 C9 C11 C62 59.2(2)
N2 Co2 O1 Co1 -85.60(6)
N2 Co2 O2 Co1 85.73(6)
N2 C3 C4 C5 1.0(3)
N3 Co2 O1 Co1 -177.82(6)
N3 Co2 N7 C700 -134.01(15)
N3 C32 C33 C34 0.1(3)
N4 Co2 O2 Co1 177.59(6)
N4 Co2 N7 C700 134.60(15)
N4 C42 C43 C44 -2.9(3)
N5 Co1 O1 Co2 178.06(6)
N5 Co1 N6 C62 -49.35(13)
N5 Co1 N6 C66 128.56(14)
N5 C52 C53 C54 0.6(3)
N6 Co1 O2 Co2 179.81(6)
N6 C62 C63 C64 -3.0(3)
C1 C2 C3 N2 178.20(16)
C1 C2 C3 C4 -2.9(3)
C1 C2 C32 N3 178.03(18)
C1 C2 C32 C33 -1.5(3)
C1 C2 C42 N4 178.55(17)
C1 C2 C42 C43 -0.6(3)
C2 C3 C4 C5 -177.88(18)
C2 C32 C33 C34 179.7(2)
C2 C42 C43 C44 176.2(2)
C3 N2 C10 N1 -179.85(16)
C3 N2 C10 C6 -1.0(3)
C3 C2 C32 N3 -60.5(2)
C3 C2 C32 C33 120.0(2)
C3 C2 C42 N4 57.6(2)
C3 C2 C42 C43 -121.5(2)
C3 C4 C5 C6 -1.9(3)
C4 C5 C6 C7 -179.18(19)
C4 C5 C6 C10 1.3(3)
C5 C6 C7 C8 179.06(18)
C5 C6 C10 N1 178.97(16)
C5 C6 C10 N2 0.1(3)
C6 C7 C8 C9 1.8(3)
C7 C6 C10 N1 -0.5(3)
C7 C6 C10 N2 -179.37(16)
C7 C8 C9 N1 -0.2(3)
C7 C8 C9 C11 178.27(17)
C8 C9 C11 C12 2.6(2)
C8 C9 C11 C52 124.47(18)
C8 C9 C11 C62 -119.33(18)
C9 N1 C10 N2 -179.04(16)
C9 N1 C10 C6 2.1(2)
C9 C11 C52 N5 59.7(2)
C9 C11 C52 C53 -122.9(2)
C9 C11 C62 N6 -59.4(2)
C9 C11 C62 C63 122.88(19)
C10 N1 C9 C8 -1.8(3)
C10 N1 C9 C11 179.69(15)
C10 N2 C3 C2 179.39(15)
C10 N2 C3 C4 0.5(3)
C10 C6 C7 C8 -1.4(3)
C11 C52 C53 C54 -176.80(19)
C11 C62 C63 C64 174.63(17)
C12 C11 C52 N5 -178.22(16)
C12 C11 C52 C53 -0.7(3)
C12 C11 C62 N6 178.43(15)
C12 C11 C62 C63 0.7(2)
C32 N3 C36 C35 0.4(3)
C32 C2 C3 N2 56.9(2)
C32 C2 C3 C4 -124.21(19)
C32 C2 C42 N4 -60.8(2)
C32 C2 C42 C43 120.0(2)
C32 C33 C34 C35 -0.3(3)
C33 C34 C35 C36 0.5(3)
C34 C35 C36 N3 -0.5(3)
C36 N3 C32 C2 -179.76(18)
C36 N3 C32 C33 -0.2(3)
C42 N4 C46 C45 -0.4(3)
C42 C2 C3 N2 -61.1(2)
C42 C2 C3 C4 117.81(19)
C42 C2 C32 N3 57.5(2)
C42 C2 C32 C33 -122.0(2)
C42 C43 C44 C45 -0.6(3)
C43 C44 C45 C46 3.6(3)
C44 C45 C46 N4 -3.2(3)
C46 N4 C42 C2 -175.74(17)
C46 N4 C42 C43 3.4(3)
C52 N5 C56 C55 -0.6(3)
C52 C11 C62 N6 58.2(2)
C52 C11 C62 C63 -119.51(19)
C52 C53 C54 C55 -0.7(3)
C53 C54 C55 C56 0.3(3)
C54 C55 C56 N5 0.4(3)
C56 N5 C52 C11 177.64(16)
C56 N5 C52 C53 0.0(3)
C62 N6 C66 C65 0.5(3)
C62 C11 C52 N5 -57.9(2)
C62 C11 C52 C53 119.5(2)
C62 C63 C64 C65 1.3(3)
C63 C64 C65 C66 1.1(3)
C64 C65 C66 N6 -2.1(3)
C66 N6 C62 C11 -175.69(15)
C66 N6 C62 C63 2.1(3)
